data_2000404
loop_
_publ_author_name
'\<Z\'ak, Z.'
'R\%u\<zi\<cka, A.'

_publ_section_title
;
 Structure of potassium amidoselenate K^+^.SeO~3~NH~2~^{-^}
;
_journal_issue 12
_journal_name_full 'Acta Crystallographica Section C'
_journal_page_first 2254
_journal_page_last 2255
_journal_paper_doi 10.1107/S0108270192007844
_journal_volume 48
_journal_year 1992
_chemical_formula_moiety 'K1 Se1 O3 N1 H2'
_chemical_formula_sum 'H2 K N O3 Se'
_chemical_formula_weight 182.1
_symmetry_cell_setting monoclinic
_symmetry_space_group_name_Hall '-P 2ybc'
_symmetry_space_group_name_H-M 'P 1 21/c 1'
_atom_type_scat_source 'XTL (Syntex, 1971)'
_cell_angle_alpha 90.
_cell_angle_beta 96.65(2)
_cell_angle_gamma 90.
_cell_formula_units_Z 4
_cell_length_a 8.075(2)
_cell_length_b 7.3060(10)
_cell_length_c 7.533(2)
_cell_measurement_reflns_used 25
_cell_measurement_temperature 298
_cell_measurement_theta_max 14.6
_cell_measurement_theta_min 8.25
_cell_volume 441.43(17)
_diffrn_measurement_device 'KUMA KM-4'
_diffrn_measurement_method \q-2\q
_diffrn_radiation_type MoK\a
_diffrn_radiation_wavelength 0.71069
_diffrn_reflns_av_R_equivalents 0.025
_diffrn_reflns_limit_h_max 14
_diffrn_reflns_limit_h_min -14
_diffrn_reflns_limit_k_max 13
_diffrn_reflns_limit_k_min 0
_diffrn_reflns_limit_l_max 13
_diffrn_reflns_limit_l_min 0
_diffrn_reflns_number 3042
_diffrn_reflns_theta_max 40
_diffrn_standards_decay_% '5, 3'
_diffrn_standards_interval_count 50
_diffrn_standards_number 2
_exptl_absorpt_coefficient_mu 9.23
_exptl_absorpt_correction_T_max 0.117
_exptl_absorpt_correction_T_min 0.071
_exptl_absorpt_correction_type sphere
_exptl_crystal_colour Colourless
_exptl_crystal_density_diffrn 2.740
_exptl_crystal_density_meas 2.706
_exptl_crystal_description 'Regular prisms'
_exptl_crystal_size_rad 0.22
_refine_diff_density_max 2.1
_refine_diff_density_min -0.8
_refine_ls_goodness_of_fit_obs 1.30
_refine_ls_hydrogen_treatment noref
_refine_ls_number_parameters 55
_refine_ls_number_reflns 1960
_refine_ls_R_factor_all 0.065
_refine_ls_R_factor_obs 0.035
_refine_ls_shift/esd_max 0.02
_refine_ls_structure_factor_coef F
_refine_ls_weighting_details 'w = [\s^2^ + (0.04|F~o~|)^2^]^-1^'
_refine_ls_weighting_scheme calc
_refine_ls_wR_factor_all 0.064
_refine_ls_wR_factor_obs 0.059
_reflns_number_observed 1960
_reflns_number_total 2719
_reflns_observed_criterion |F~o~|>3.92\s(F~o~)
_cod_data_source_file ka1009.cif
_cod_data_source_block ka1009_structure_1_of_1

loop_
_cod_changelog_entry_id
_cod_changelog_entry_author
_cod_changelog_entry_date
_cod_changelog_entry_text
1 'cif_fix_values 3143 2015-03-26 13:38:13Z robertas' 2015-04-02T14:22:18+03:00
;
The following automatic conversions were performed:

'_refine_ls_weighting_scheme' value '[\s^2^ + (0.04|F~o~|)^2^]^-1^'
was changed to 'calc'. New tag '_refine_ls_weighting_details' was
created. The value of the new tag was set to 'w = [\s^2^ +
(0.04|F~o~|)^2^]^-1^'.

Automatic conversion script
Id: cif_fix_values 3143 2015-03-26 13:38:13Z robertas 
;
2 'Steef Boerrigter' 2023-02-22T10:07:00+02:00
;Added missing inversion operator to space group operators
;
3 'Saulius Gra\<zulis' 2023-02-23T11:26:00+02:00
;Converting _cod_depositor_comments to the _cod_changelog_entry_... loop.
Adding the _cod_entry_issue_... loop.
;
4 'Saulius Gra\<zulis' 2023-02-23T17:44:34+02:00
;\
Correcting diacritics in the author name, after consulting the CrossRef:

saulius@tasmanijos-velnias cifs/ $ \
curl \
--location \
--silent \
--header "Accept: text/bibliography; style=bibtex" \
--user-agent "curl; ${USER}@$(hostname -f)" \
"https://doi.org/10.1107/S0108270192007844" \
| utf8-to-cif | tr ',' '\n' | grep -E "author| and "
 author={\<Z\'ak
 Z. and R\%u\<zi\<cka
;
5 'Saulius Gra\<zulis' 2023-02-23T19:36:09+02:00
;Changing the '..._site_symmetry_...' data item values to
question marks, indicating that they are not know. This is
necessary since the symmetry operators have been updated
and we do not know what operators were meant by the original
CIF
;
6 'Saulius Gra\<zulis' 2023-02-23T19:30:31+02:00
;Changing atom names "O(3^i^)" and "O(3^ii^)" to the "O(3)" name
which is required by CIF category key constraints. The exact
symmetry operators that were used to produce these atoms
will need to be reestablished using the new symmetry operator
list and entered as '_geom_bond_site_symmetry_2' values.

Correcting also the "O)1)" site label (-> "O(1)") for
'_geom_angle_atom_site_label_1'.
;
7 'Saulius Gra\<zulis' 2023-02-23T20:22:54+02:00
;Distributing values of R-factors to the corresponding data items:
_refine_ls_R_factor_all, _refine_ls_R_factor_obs, _refine_ls_wR_factor_all
and _refine_ls_wR_factor_obs.
;

_cod_original_cell_volume 441.40(10)
_cod_original_formula_sum 'H2 K1 N1 O3 Se1'
_cod_database_code 2000404

loop_
_symmetry_equiv_pos_as_xyz
+x,+y,+z
-x,-y,-z
-x,1/2+y,1/2-z
x,1/2-y,1/2+z

loop_
_atom_site_label
_atom_site_fract_x
_atom_site_fract_y
_atom_site_fract_z
K .35300(10) -.37510(10) .11450(10)
Se .25081(3) .10687(3) .09533(3)
O(1) .2736(4) -.0396(3) .2593(3)
O(2) .4106(3) .2415(3) .0967(3)
O(3) .2050(3) -.0020(3) -.0935(3)
N .0762(3) .2566(3) .1060(4)
H(1) -.0203 .1887 .1251
H(2) .0938 .3125 .2188

loop_
_geom_angle_atom_site_label_1
_geom_angle_atom_site_label_2
_geom_angle_atom_site_label_3
_geom_angle
O(1) Se O(2) 112.00(10)
O(1) Se O(3) 109.60(10)
O(1) Se N 112.80(10)
O(2) Se O(3) 113.60(10)
O(2) Se N 105.00(10)
O(3) Se N 103.70(10)

loop_
_geom_bond_atom_site_label_1
_geom_bond_atom_site_label_2
_geom_bond_site_symmetry_2
_geom_bond_distance
Se O(1) ? 1.628(2)
Se O(2) ? 1.620(2)
Se O(3) ? 1.634(2)
Se N ? 1.793(3)
H(1) O(3) ? 2.014(2)
H(2) O(3) ? 2.105(2)
